data_2225564
loop_
_publ_author_name
'Lin, Pei-Xi'
'Yang, Gui-Bin'
'An, Zhe'

_publ_section_title
;
 Di-\m-sulfato-\k^4^<i>O</i>:<i>O</i>'-bis{bis[3-(2-pyridyl)pyrazole]cobalt(II)}
;
_journal_coeditor_code HB5349
_journal_issue 4
_journal_name_full 'Acta Crystallographica Section E'
_journal_page_first m375
_journal_paper_doi 10.1107/S160053681000797X
_journal_volume 66
_journal_year 2010
_chemical_formula_iupac '[Co2 (S O4)2 (C8 H7 N3)4]'
_chemical_formula_moiety 'C32 H28 Co2 N12 O8 S2'
_chemical_formula_sum 'C32 H28 Co2 N12 O8 S2'
_chemical_formula_weight 890.64
_chemical_name_systematic
;
Di-\m-sulfato-\k^4^<i>O</i>:<i>O</i>'-bis{bis[3-(2-pyridyl)pyrazole]cobalt(II)}
;
_space_group_IT_number 2
_symmetry_cell_setting triclinic
_symmetry_space_group_name_Hall '-P 1'
_symmetry_space_group_name_H-M 'P -1'
_atom_sites_solution_hydrogens geom
_atom_sites_solution_primary direct
_atom_sites_solution_secondary difmap
_audit_creation_method SHELXL-97
_cell_angle_alpha 100.342(8)
_cell_angle_beta 98.820(9)
_cell_angle_gamma 99.302(8)
_cell_formula_units_Z 1
_cell_length_a 8.318(5)
_cell_length_b 9.879(5)
_cell_length_c 11.807(6)
_cell_measurement_reflns_used 3228
_cell_measurement_temperature 294(2)
_cell_measurement_theta_max 25.00
_cell_measurement_theta_min 2.14
_cell_volume 925.1(9)
_computing_cell_refinement 'SAINT-Plus (Bruker, 2001)'
_computing_data_collection 'APEX2 (Bruker, 2004)'
_computing_data_reduction 'SAINT-Plus (Bruker, 2001)'
_computing_molecular_graphics 'SHELXTL (Sheldrick, 2008)'
_computing_publication_material 'SHELXTL (Sheldrick, 2008)'
_computing_structure_refinement 'SHELXL97 (Sheldrick, 2008)'
_computing_structure_solution 'SHELXS97 (Sheldrick, 2008)'
_diffrn_ambient_temperature 294(2)
_diffrn_measured_fraction_theta_full 0.994
_diffrn_measured_fraction_theta_max 0.994
_diffrn_measurement_device_type 'Bruker APEXII CCD'
_diffrn_measurement_method 'phi and omega scans'
_diffrn_radiation_monochromator graphite
_diffrn_radiation_source 'fine-focus sealed tube'
_diffrn_radiation_type MoK\a
_diffrn_radiation_wavelength 0.71073
_diffrn_reflns_av_R_equivalents 0.0108
_diffrn_reflns_av_sigmaI/netI 0.0183
_diffrn_reflns_limit_h_max 9
_diffrn_reflns_limit_h_min -9
_diffrn_reflns_limit_k_max 11
_diffrn_reflns_limit_k_min -11
_diffrn_reflns_limit_l_max 10
_diffrn_reflns_limit_l_min -14
_diffrn_reflns_number 4790
_diffrn_reflns_theta_full 25.00
_diffrn_reflns_theta_max 25.00
_diffrn_reflns_theta_min 2.14
_diffrn_standards_number 0
_exptl_absorpt_coefficient_mu 1.077
_exptl_absorpt_correction_T_max 0.919
_exptl_absorpt_correction_T_min 0.882
_exptl_absorpt_correction_type multi-scan
_exptl_absorpt_process_details '(SADABS; Bruker, 2001)'
_exptl_crystal_colour red
_exptl_crystal_density_diffrn 1.599
_exptl_crystal_density_method 'not measured'
_exptl_crystal_description block
_exptl_crystal_F_000 454
_exptl_crystal_size_max 0.12
_exptl_crystal_size_mid 0.10
_exptl_crystal_size_min 0.08
_refine_diff_density_max 0.612
_refine_diff_density_min -0.543
_refine_ls_extinction_method none
_refine_ls_goodness_of_fit_ref 0.999
_refine_ls_hydrogen_treatment noref
_refine_ls_matrix_type full
_refine_ls_number_parameters 253
_refine_ls_number_reflns 3228
_refine_ls_number_restraints 0
_refine_ls_restrained_S_all 0.999
_refine_ls_R_factor_all 0.0433
_refine_ls_R_factor_gt 0.0405
_refine_ls_shift/su_max 0.005
_refine_ls_shift/su_mean 0.001
_refine_ls_structure_factor_coef Fsqd
_refine_ls_weighting_details 'calc w=1/[\s^2^(Fo^2^)+(0.0780P)^2^+1.7757P] where P=(Fo^2^+2Fc^2^)/3'
_refine_ls_weighting_scheme calc
_refine_ls_wR_factor_gt 0.1263
_refine_ls_wR_factor_ref 0.1295
_reflns_number_gt 2990
_reflns_number_total 3228
_reflns_threshold_expression I>2\s(I)
_cod_data_source_file hb5349.cif
_cod_data_source_block I
_cod_depositor_comments
;
The following automatic conversions were performed:
'_symmetry_cell_setting' value 'Triclinic' changed to 'triclinic'
according to '/home/saulius/struct/CIF-dictionaries/cif_core.dic'
dictionary named 'cif_core.dic' version 2.4.1 from 2010-06-29.

Automatic conversion script
Id: cif_fix_enum 1527 2010-12-29 10:47:43Z saulius 
;
_cod_original_cell_volume 925.2(9)
_cod_database_code 2225564
_cod_database_fobs_code 2225564

loop_
_symmetry_equiv_pos_as_xyz
'x, y, z'
'-x, -y, -z'

loop_
_atom_site_type_symbol
_atom_site_label
_atom_site_fract_x
_atom_site_fract_y
_atom_site_fract_z
_atom_site_U_iso_or_equiv
_atom_site_adp_type
_atom_site_calc_flag
_atom_site_refinement_flags
_atom_site_occupancy
_atom_site_disorder_assembly
_atom_site_disorder_group
Co Co1 0.42221(5) 0.79964(4) 0.84355(4) 0.03040(18) Uani d . 1 . .
C C1 -0.0398(5) 0.9232(4) 0.7050(3) 0.0420(9) Uani d . 1 . .
H H1 -0.1395 0.9531 0.7097 0.050 Uiso calc R 1 . .
C C2 0.0198(5) 0.8857(4) 0.6063(3) 0.0448(9) Uani d . 1 . .
H H2 -0.0302 0.8835 0.5298 0.054 Uiso calc R 1 . .
C C3 0.1714(4) 0.8511(4) 0.6431(3) 0.0318(7) Uani d . 1 . .
C C4 0.2985(4) 0.8065(4) 0.5790(3) 0.0371(8) Uani d . 1 . .
C C5 0.2946(6) 0.8116(6) 0.4641(4) 0.0636(13) Uani d . 1 . .
H H5 0.2092 0.8431 0.4223 0.076 Uiso calc R 1 . .
C C6 0.4197(7) 0.7690(8) 0.4113(4) 0.090(2) Uani d . 1 . .
H H6 0.4207 0.7721 0.3332 0.108 Uiso calc R 1 . .
C C7 0.5414(7) 0.7226(7) 0.4750(4) 0.0846(19) Uani d . 1 . .
H H7 0.6261 0.6922 0.4406 0.102 Uiso calc R 1 . .
C C8 0.5382(5) 0.7212(5) 0.5893(4) 0.0530(11) Uani d . 1 . .
H H8 0.6220 0.6890 0.6322 0.064 Uiso calc R 1 . .
C C9 0.8750(4) 0.6412(4) 0.9368(4) 0.0403(8) Uani d . 1 . .
H H9 0.9883 0.6490 0.9619 0.048 Uiso calc R 1 . .
C C10 0.7598(4) 0.5198(3) 0.9034(3) 0.0368(8) Uani d . 1 . .
H H10 0.7774 0.4287 0.9004 0.044 Uiso calc R 1 . .
C C11 0.6107(4) 0.5620(3) 0.8748(3) 0.0249(6) Uani d . 1 . .
C C12 0.4408(4) 0.4824(3) 0.8353(3) 0.0252(6) Uani d . 1 . .
C C13 0.4011(4) 0.3396(3) 0.8316(3) 0.0342(7) Uani d . 1 . .
H H13 0.4828 0.2898 0.8524 0.041 Uiso calc R 1 . .
C C14 0.2386(5) 0.2743(4) 0.7967(4) 0.0490(10) Uani d . 1 . .
H H14 0.2081 0.1786 0.7933 0.059 Uiso calc R 1 . .
C C15 0.1224(5) 0.3493(4) 0.7670(4) 0.0517(10) Uani d . 1 . .
H H15 0.0114 0.3059 0.7434 0.062 Uiso calc R 1 . .
C C16 0.1705(4) 0.4906(4) 0.7721(3) 0.0425(8) Uani d . 1 . .
H H16 0.0898 0.5414 0.7512 0.051 Uiso calc R 1 . .
N N1 0.0705(3) 0.9095(3) 0.7943(2) 0.0293(6) Uani d . 1 . .
H H1A 0.0596 0.9270 0.8664 0.035 Uiso calc R 1 . .
N N2 0.2007(3) 0.8649(3) 0.7574(2) 0.0283(6) Uani d . 1 . .
N N3 0.4193(4) 0.7642(3) 0.6426(2) 0.0355(6) Uani d . 1 . .
N N4 0.7960(3) 0.7468(3) 0.9271(2) 0.0298(6) Uani d . 1 . .
H H4 0.8437 0.8338 0.9435 0.036 Uiso calc R 1 . .
N N5 0.6333(3) 0.7005(3) 0.8887(2) 0.0249(5) Uani d . 1 . .
N N6 0.3280(3) 0.5577(3) 0.8057(2) 0.0294(6) Uani d . 1 . .
O O1 0.1481(3) 0.9642(2) 1.03701(19) 0.0307(5) Uani d . 1 . .
O O2 0.4260(3) 1.0067(3) 1.1403(3) 0.0592(9) Uani d . 1 . .
O O3 0.2278(3) 0.8263(3) 1.1747(2) 0.0411(6) Uani d . 1 . .
O O4 0.3184(3) 0.7973(3) 0.9944(2) 0.0429(6) Uani d . 1 . .
S S1 0.28057(8) 0.89939(7) 1.08803(6) 0.0206(2) Uani d . 1 . .

loop_
_atom_site_aniso_label
_atom_site_aniso_U_11
_atom_site_aniso_U_22
_atom_site_aniso_U_33
_atom_site_aniso_U_12
_atom_site_aniso_U_13
_atom_site_aniso_U_23
Co1 0.0288(3) 0.0295(3) 0.0343(3) 0.00912(19) 0.00506(19) 0.00780(19)
C1 0.0307(18) 0.055(2) 0.044(2) 0.0196(16) 0.0048(15) 0.0114(17)
C2 0.041(2) 0.066(3) 0.0311(18) 0.0229(18) 0.0006(15) 0.0126(17)
C3 0.0290(17) 0.0389(18) 0.0276(16) 0.0088(14) 0.0025(13) 0.0076(13)
C4 0.0332(18) 0.052(2) 0.0267(17) 0.0145(16) 0.0054(14) 0.0047(15)
C5 0.056(3) 0.114(4) 0.031(2) 0.042(3) 0.0086(18) 0.018(2)
C6 0.083(4) 0.175(7) 0.033(2) 0.069(4) 0.022(2) 0.028(3)
C7 0.071(3) 0.158(6) 0.045(3) 0.066(4) 0.029(2) 0.019(3)
C8 0.042(2) 0.084(3) 0.040(2) 0.031(2) 0.0119(17) 0.012(2)
C9 0.0263(17) 0.0351(19) 0.060(2) 0.0111(14) 0.0031(16) 0.0110(17)
C10 0.0328(18) 0.0241(16) 0.055(2) 0.0121(13) 0.0036(15) 0.0092(15)
C11 0.0291(16) 0.0198(14) 0.0280(15) 0.0069(12) 0.0082(12) 0.0060(11)
C12 0.0301(16) 0.0218(15) 0.0248(14) 0.0052(12) 0.0095(12) 0.0040(11)
C13 0.043(2) 0.0224(15) 0.0372(18) 0.0033(14) 0.0113(15) 0.0063(13)
C14 0.057(3) 0.0294(18) 0.055(2) -0.0076(17) 0.0132(19) 0.0058(16)
C15 0.034(2) 0.048(2) 0.061(3) -0.0140(17) 0.0075(18) 0.0009(19)
C16 0.0308(18) 0.043(2) 0.050(2) 0.0051(15) 0.0048(16) 0.0058(17)
N1 0.0252(13) 0.0342(14) 0.0300(14) 0.0082(11) 0.0074(11) 0.0068(11)
N2 0.0234(13) 0.0339(14) 0.0284(14) 0.0061(11) 0.0051(10) 0.0080(11)
N3 0.0339(15) 0.0463(17) 0.0280(14) 0.0131(13) 0.0062(12) 0.0068(12)
N4 0.0246(13) 0.0223(13) 0.0421(15) 0.0037(10) 0.0055(11) 0.0075(11)
N5 0.0231(13) 0.0203(12) 0.0336(14) 0.0067(10) 0.0072(10) 0.0081(10)
N6 0.0250(13) 0.0277(13) 0.0351(14) 0.0048(11) 0.0064(11) 0.0051(11)
O1 0.0285(11) 0.0287(11) 0.0361(12) 0.0150(9) -0.0003(9) 0.0068(9)
O2 0.0386(15) 0.0315(13) 0.094(2) -0.0101(11) -0.0226(15) 0.0237(14)
O3 0.0504(15) 0.0437(14) 0.0438(14) 0.0197(12) 0.0231(12) 0.0255(11)
O4 0.0641(17) 0.0460(14) 0.0352(13) 0.0374(13) 0.0234(12) 0.0156(11)
S1 0.0194(4) 0.0186(4) 0.0260(4) 0.0064(3) 0.0043(3) 0.0078(3)

loop_
_atom_type_symbol
_atom_type_description
_atom_type_scat_dispersion_real
_atom_type_scat_dispersion_imag
_atom_type_scat_source
C C 0.0033 0.0016 'International Tables Vol C Tables 4.2.6.8 and 6.1.1.4'
H H 0.0000 0.0000 'International Tables Vol C Tables 4.2.6.8 and 6.1.1.4'
N N 0.0061 0.0033 'International Tables Vol C Tables 4.2.6.8 and 6.1.1.4'
O O 0.0106 0.0060 'International Tables Vol C Tables 4.2.6.8 and 6.1.1.4'
Co Co 0.3494 0.9721 'International Tables Vol C Tables 4.2.6.8 and 6.1.1.4'
S S 0.1246 0.1234 'International Tables Vol C Tables 4.2.6.8 and 6.1.1.4'

loop_
_geom_angle_atom_site_label_1
_geom_angle_atom_site_label_2
_geom_angle_atom_site_label_3
_geom_angle_site_symmetry_1
_geom_angle_site_symmetry_3
_geom_angle
_geom_angle_publ_flag
O2 Co1 O4 2_677 . 109.51(13) ?
O2 Co1 N5 2_677 . 92.56(11) ?
O4 Co1 N5 . . 99.64(10) ?
O2 Co1 N2 2_677 . 93.38(11) ?
O4 Co1 N2 . . 89.94(10) ?
N5 Co1 N2 . . 166.34(10) ?
O2 Co1 N6 2_677 . 161.04(12) ?
O4 Co1 N6 . . 83.92(10) ?
N5 Co1 N6 . . 71.51(10) y
N2 Co1 N6 . . 100.13(10) ?
O2 Co1 N3 2_677 . 87.49(13) ?
O4 Co1 N3 . . 155.57(11) ?
N5 Co1 N3 . . 96.88(10) ?
N2 Co1 N3 . . 71.12(10) y
N6 Co1 N3 . . 84.40(10) ?
N1 C1 C2 . . 107.2(3) ?
N1 C1 H1 . . 126.4 ?
C2 C1 H1 . . 126.4 ?
C1 C2 C3 . . 105.4(3) ?
C1 C2 H2 . . 127.3 ?
C3 C2 H2 . . 127.3 ?
N2 C3 C2 . . 110.2(3) ?
N2 C3 C4 . . 117.7(3) ?
C2 C3 C4 . . 132.1(3) ?
N3 C4 C5 . . 122.7(3) ?
N3 C4 C3 . . 114.8(3) ?
C5 C4 C3 . . 122.5(3) ?
C4 C5 C6 . . 118.6(4) ?
C4 C5 H5 . . 120.7 ?
C6 C5 H5 . . 120.7 ?
C7 C6 C5 . . 119.0(4) ?
C7 C6 H6 . . 120.5 ?
C5 C6 H6 . . 120.5 ?
C8 C7 C6 . . 119.3(4) ?
C8 C7 H7 . . 120.3 ?
C6 C7 H7 . . 120.3 ?
N3 C8 C7 . . 122.5(4) ?
N3 C8 H8 . . 118.7 ?
C7 C8 H8 . . 118.7 ?
N4 C9 C10 . . 107.6(3) ?
N4 C9 H9 . . 126.2 ?
C10 C9 H9 . . 126.2 ?
C9 C10 C11 . . 104.7(3) ?
C9 C10 H10 . . 127.7 ?
C11 C10 H10 . . 127.7 ?
N5 C11 C10 . . 110.9(3) ?
N5 C11 C12 . . 117.4(3) ?
C10 C11 C12 . . 131.7(3) ?
N6 C12 C13 . . 122.9(3) ?
N6 C12 C11 . . 115.1(3) ?
C13 C12 C11 . . 122.0(3) ?
C14 C13 C12 . . 118.1(3) ?
C14 C13 H13 . . 121.0 ?
C12 C13 H13 . . 121.0 ?
C15 C14 C13 . . 119.7(3) ?
C15 C14 H14 . . 120.1 ?
C13 C14 H14 . . 120.1 ?
C14 C15 C16 . . 119.2(4) ?
C14 C15 H15 . . 120.4 ?
C16 C15 H15 . . 120.4 ?
N6 C16 C15 . . 122.7(4) ?
N6 C16 H16 . . 118.7 ?
C15 C16 H16 . . 118.7 ?
C1 N1 N2 . . 111.2(3) ?
C1 N1 H1A . . 124.4 ?
N2 N1 H1A . . 124.4 ?
C3 N2 N1 . . 106.0(3) ?
C3 N2 Co1 . . 119.5(2) ?
N1 N2 Co1 . . 134.3(2) ?
C4 N3 C8 . . 117.8(3) ?
C4 N3 Co1 . . 116.2(2) ?
C8 N3 Co1 . . 125.5(2) ?
C9 N4 N5 . . 111.4(3) ?
C9 N4 H4 . . 124.3 ?
N5 N4 H4 . . 124.3 ?
C11 N5 N4 . . 105.3(2) ?
C11 N5 Co1 . . 119.8(2) ?
N4 N5 Co1 . . 134.78(19) ?
C16 N6 C12 . . 117.4(3) ?
C16 N6 Co1 . . 126.2(2) ?
C12 N6 Co1 . . 115.8(2) ?
S1 O2 Co1 . 2_677 153.33(18) ?
S1 O4 Co1 . . 137.65(16) ?
O3 S1 O2 . . 110.08(18) ?
O3 S1 O4 . . 108.22(15) ?
O2 S1 O4 . . 110.2(2) ?
O3 S1 O1 . . 110.61(15) ?
O2 S1 O1 . . 109.36(15) ?
O4 S1 O1 . . 108.40(14) ?

loop_
_geom_bond_atom_site_label_1
_geom_bond_atom_site_label_2
_geom_bond_site_symmetry_2
_geom_bond_distance
_geom_bond_publ_flag
Co1 O2 2_677 2.074(3) y
Co1 O4 . 2.097(3) y
Co1 N5 . 2.187(3) y
Co1 N2 . 2.212(3) y
Co1 N6 . 2.331(3) y
Co1 N3 . 2.331(3) y
C1 N1 . 1.329(4) ?
C1 C2 . 1.351(5) ?
C1 H1 . 0.9300 ?
C2 C3 . 1.386(5) ?
C2 H2 . 0.9300 ?
C3 N2 . 1.312(4) ?
C3 C4 . 1.469(5) ?
C4 N3 . 1.328(4) ?
C4 C5 . 1.362(5) ?
C5 C6 . 1.376(6) ?
C5 H5 . 0.9300 ?
C6 C7 . 1.357(7) ?
C6 H6 . 0.9300 ?
C7 C8 . 1.357(6) ?
C7 H7 . 0.9300 ?
C8 N3 . 1.336(5) ?
C8 H8 . 0.9300 ?
C9 N4 . 1.332(4) ?
C9 C10 . 1.363(5) ?
C9 H9 . 0.9300 ?
C10 C11 . 1.384(5) ?
C10 H10 . 0.9300 ?
C11 N5 . 1.327(4) ?
C11 C12 . 1.463(4) ?
C12 N6 . 1.332(4) ?
C12 C13 . 1.387(4) ?
C13 C14 . 1.366(5) ?
C13 H13 . 0.9300 ?
C14 C15 . 1.351(6) ?
C14 H14 . 0.9300 ?
C15 C16 . 1.376(6) ?
C15 H15 . 0.9300 ?
C16 N6 . 1.334(4) ?
C16 H16 . 0.9300 ?
N1 N2 . 1.337(4) ?
N1 H1A . 0.8600 ?
N4 N5 . 1.336(4) ?
N4 H4 . 0.8600 ?
O1 S1 . 1.466(2) ?
O2 S1 . 1.446(3) ?
O2 Co1 2_677 2.074(3) ?
O3 S1 . 1.436(2) ?
O4 S1 . 1.466(2) ?

loop_
_geom_hbond_atom_site_label_D
_geom_hbond_atom_site_label_H
_geom_hbond_atom_site_label_A
_geom_hbond_site_symmetry_A
_geom_hbond_distance_DH
_geom_hbond_distance_HA
_geom_hbond_distance_DA
_geom_hbond_angle_DHA
N1 H1A O1 . 0.86 1.98 2.772(4) 152
N4 H4 O1 2_677 0.86 1.96 2.761(4) 155
